data_4104362
loop_
_publ_author_name
'Jamie L. Manson'
'John A. Schlueter'
'Kylee A. Funk'
'Heather I. Southerland'
'Brendan Twamley'
'Tom Lancaster'
'Stephen J. Blundell'
'Peter J. Baker'
'Francis L. Pratt'
'John Singleton'
'Ross D. McDonald'
'Paul A. Goddard'
'Pinaki Sengupta'
'Cristain D. Batista'
'Letan Ding'
'Changhoon Lee'
'Myung-Hwan Whangbo'
'Isabel Franke'
'Susan Cox'
'Chris Baines'
'Derek Trial'

_publ_contact_author_address
;
Department of Chemistry and Biochemistry
Eastern Washington University
Cheney, WA 99004
USA
;
_publ_contact_author_email JManson@ewu.edu
_publ_contact_author_fax '(509) 359-6973'
_publ_contact_author_name 'Dr. Jamie L. Manson'
_publ_contact_author_phone '(509) 359-2878'
_publ_section_title
;
 Strong H...F Hydrogen Bonds as Synthons in Polymeric Quantum Magnets:
 Structural, Magnetic, and Theoretical Characterization of
 [Cu(HF~2~)(pyrazine)~2~]SbF~6~, [Cu~2~F(HF)HF~2~(pyrazine)~4~](SbF~6~)~2~
 and [CuAg(H~3~F~4~)(pyrazine)~5~](SbF~6~)~2~
;
_journal_name_full 'Journal of the American Chemical Society'
_journal_page_first 6733
_journal_page_last 6747
_journal_paper_doi 10.1021/ja808761d
_journal_volume 131
_journal_year 2009
_chemical_formula_moiety 'C8 H9 Cu F2 N4 1+, F6 Sb 1-'
_chemical_formula_sum 'C8 H9 Cu F8 N4 Sb'
_chemical_formula_weight 498.48
_chemical_name_common
; 
Copper(II) bifluoride pyrazine hexafluoroantimonate 
;
_chemical_name_systematic
; 
 ? 
;
_space_group_IT_number 129
_symmetry_cell_setting tetragonal
_symmetry_space_group_name_Hall '-P 4a 2a'
_symmetry_space_group_name_H-M 'P 4/n m m :2'
_atom_sites_solution_hydrogens geom
_atom_sites_solution_primary direct
_atom_sites_solution_secondary difmap
_audit_creation_method 'manual editing of SHELXL-97 cif file'
_cell_angle_alpha 90.00
_cell_angle_beta 90.00
_cell_angle_gamma 90.00
_cell_formula_units_Z 2
_cell_length_a 9.719(2)
_cell_length_b 9.719(2)
_cell_length_c 6.865(3)
_cell_measurement_reflns_used 1881
_cell_measurement_temperature 150(2)
_cell_measurement_theta_max 28.207
_cell_measurement_theta_min 2.964
_cell_volume 648.5(3)
_computing_cell_refinement 'SAINT (Bruker, 2001)'
_computing_data_collection 'SMART (Siemens, 1997-1998)'
_computing_data_reduction 'SAINT (Bruker, 2001)'
_computing_molecular_graphics 'SHELXTL (Sheldrick, 2001)'
_computing_publication_material
;
SHELXTL (Sheldrick, 2001), PLATON (Spek, 2003)
;
_computing_structure_refinement 'SHELXTL (Sheldrick, 2001)'
_computing_structure_solution 'SHELXTL (Sheldrick, 2001)'
_diffrn_ambient_temperature 150(2)
_diffrn_measured_fraction_theta_full 0.988
_diffrn_measured_fraction_theta_max 0.988
_diffrn_measurement_device_type 'Siemens SMART CCD'
_diffrn_measurement_method 'area detector \w scans'
_diffrn_radiation_monochromator graphite
_diffrn_radiation_source 'fine-focus sealed tube'
_diffrn_radiation_type MoK\a
_diffrn_radiation_wavelength 0.71073
_diffrn_reflns_av_R_equivalents 0.0353
_diffrn_reflns_av_sigmaI/netI 0.0188
_diffrn_reflns_limit_h_max 12
_diffrn_reflns_limit_h_min -12
_diffrn_reflns_limit_k_max 12
_diffrn_reflns_limit_k_min -12
_diffrn_reflns_limit_l_max 9
_diffrn_reflns_limit_l_min -9
_diffrn_reflns_number 4949
_diffrn_reflns_theta_full 28.30
_diffrn_reflns_theta_max 28.30
_diffrn_reflns_theta_min 2.96
_diffrn_standards_decay_% 0
_exptl_absorpt_coefficient_mu 3.821
_exptl_absorpt_correction_T_max 0.921
_exptl_absorpt_correction_T_min 0.554
_exptl_absorpt_correction_type integration
_exptl_absorpt_process_details
;
Sheldrick, G. M. (2001). <i>SHELXTL</i>. Structure Determination Programs.
Version 6.12. Bruker Analytical X-ray Systems, Madison, Wisconsin, USA.
;
_exptl_crystal_colour blue
_exptl_crystal_density_diffrn 2.553
_exptl_crystal_density_method 'not measured'
_exptl_crystal_description plate
_exptl_crystal_F_000 474
_exptl_crystal_size_max 0.18
_exptl_crystal_size_mid 0.18
_exptl_crystal_size_min 0.02
_refine_diff_density_max 0.774
_refine_diff_density_min -0.593
_refine_diff_density_rms 0.087
_refine_ls_extinction_method none
_refine_ls_goodness_of_fit_ref 1.103
_refine_ls_hydrogen_treatment constr
_refine_ls_matrix_type full
_refine_ls_number_parameters 36
_refine_ls_number_reflns 481
_refine_ls_number_restraints 0
_refine_ls_restrained_S_all 1.103
_refine_ls_R_factor_all 0.0189
_refine_ls_R_factor_gt 0.0175
_refine_ls_shift/su_max 0.011
_refine_ls_shift/su_mean 0.002
_refine_ls_structure_factor_coef Fsqd
_refine_ls_weighting_details 'calc w=1/[\s^2^(Fo^2^)+(0.0242P)^2^+0.5354P] where P=(Fo^2^+2Fc^2^)/3'
_refine_ls_weighting_scheme calc
_refine_ls_wR_factor_gt 0.0452
_refine_ls_wR_factor_ref 0.0458
_reflns_number_gt 464
_reflns_number_total 481
_reflns_threshold_expression >2sigma(I)
_cod_data_source_file ja808761d_si_003.cif
_cod_data_source_block 1a295K
_cod_original_cell_volume 648.5(4)
_cod_original_sg_symbol_H-M 'P 4/n m m'
_cod_database_code 4104362

loop_
_symmetry_equiv_pos_as_xyz
'x, y, z'
'-x+1/2, -y+1/2, z'
'-y+1/2, x, z'
'y, -x+1/2, z'
'-x, y+1/2, -z'
'x+1/2, -y, -z'
'y+1/2, x+1/2, -z'
'-y, -x, -z'
'-x, -y, -z'
'x-1/2, y-1/2, -z'
'y-1/2, -x, -z'
'-y, x-1/2, -z'
'x, -y-1/2, z'
'-x-1/2, y, z'
'-y-1/2, -x-1/2, z'
'y, x, z'

loop_
_atom_site_label
_atom_site_type_symbol
_atom_site_fract_x
_atom_site_fract_y
_atom_site_fract_z
_atom_site_U_iso_or_equiv
_atom_site_adp_type
_atom_site_occupancy
_atom_site_symmetry_multiplicity
_atom_site_calc_flag
_atom_site_refinement_flags
Cu Cu 0.7500 0.2500 0.0000 0.00855(15) Uani 1 8 d S
F1 F 0.7500 0.2500 -0.3335(3) 0.0142(4) Uani 1 4 d S
H1 H 0.7500 0.2500 -0.5000 0.013 Uiso 1 8 d S
N N 0.60129(15) 0.10129(15) 0.0000 0.0105(4) Uani 1 2 d S
C C 0.53467(18) 0.06587(18) 0.1638(2) 0.0142(4) Uani 1 1 d .
H2 H 0.5571 0.1109 0.2824 0.017 Uiso 1 1 calc R
Sb Sb 0.2500 0.2500 0.55438(5) 0.01768(13) Uani 1 8 d S
F2 F 0.2500 0.2500 0.2818(5) 0.0330(8) Uani 1 8 d S
F3 F 0.2500 0.2500 0.8258(5) 0.0434(11) Uani 1 8 d S
F4 F 0.44365(18) 0.2500 0.5500(3) 0.0320(4) Uani 1 2 d S

loop_
_atom_site_aniso_label
_atom_site_aniso_U_11
_atom_site_aniso_U_22
_atom_site_aniso_U_33
_atom_site_aniso_U_23
_atom_site_aniso_U_13
_atom_site_aniso_U_12
Cu 0.00685(19) 0.00685(19) 0.0119(3) 0.000 0.000 0.000
F1 0.0146(10) 0.0146(10) 0.0133(10) 0.000 0.000 0.000
N 0.0083(6) 0.0083(6) 0.0149(9) 0.0002(5) -0.0002(5) 0.0005(7)
C 0.0140(8) 0.0152(9) 0.0133(8) -0.0007(6) -0.0005(6) -0.0035(7)
Sb 0.01715(15) 0.01715(15) 0.0187(2) 0.000 0.000 0.000
F2 0.0401(13) 0.0401(13) 0.0187(17) 0.000 0.000 0.000
F3 0.0556(17) 0.0556(17) 0.0190(19) 0.000 0.000 0.000
F4 0.0178(9) 0.0367(11) 0.0415(11) 0.000 -0.0025(7) 0.000

loop_
_atom_type_symbol
_atom_type_description
_atom_type_scat_dispersion_real
_atom_type_scat_dispersion_imag
_atom_type_scat_source
C C 0.0033 0.0016 'International Tables Vol C Tables 4.2.6.8 and 6.1.1.4'
H H 0.0000 0.0000 'International Tables Vol C Tables 4.2.6.8 and 6.1.1.4'
N N 0.0061 0.0033 'International Tables Vol C Tables 4.2.6.8 and 6.1.1.4'
F F 0.0171 0.0103 'International Tables Vol C Tables 4.2.6.8 and 6.1.1.4'
Cu Cu 0.3201 1.2651 'International Tables Vol C Tables 4.2.6.8 and 6.1.1.4'
Sb Sb -0.5866 1.5461 'International Tables Vol C Tables 4.2.6.8 and 6.1.1.4'

loop_
_geom_angle_atom_site_label_1
_geom_angle_atom_site_label_2
_geom_angle_atom_site_label_3
_geom_angle
_geom_angle_site_symmetry_1
_geom_angle_site_symmetry_3
N Cu N 90.0 2_655 11_665
N Cu N 180.0 2_655 .
N Cu F1 90.0 . .
F1 Cu F1 180.0 . 11_665
Cu F1 H1 180.0 . .
C N C 117.0(2) 7_545 .
C N Cu 121.49(10) . .
N C C 121.49(10) . 15_665
N C H2 119.3 . .
C C H2 119.3 15_665 .
F3 Sb F2 180.000(1) . .
F3 Sb F4 90.91(5) . .
F2 Sb F4 89.09(5) . .
F4 Sb F4 89.986(2) 3 .
F4 Sb F4 178.18(11) . 2

loop_
_geom_bond_atom_site_label_1
_geom_bond_atom_site_label_2
_geom_bond_distance
_geom_bond_site_symmetry_2
Cu N 2.044(2) .
Cu F1 2.289(2) .
F1 H1 1.1434(19) .
N C 1.342(2) .
C C 1.382(3) 15_665
C H2 0.9500 .
Sb F3 1.863(4) .
Sb F2 1.872(4) .
Sb F4 1.8823(18) .

loop_
_geom_torsion_atom_site_label_1
_geom_torsion_atom_site_label_2
_geom_torsion_atom_site_label_3
_geom_torsion_atom_site_label_4
_geom_torsion
_geom_torsion_site_symmetry_1
_geom_torsion_site_symmetry_4
N Cu N C 100.80(9) 11_665 7_545
N Cu N C -79.20(9) 12_655 7_545
F1 Cu N C 10.80(9) . 7_545
F1 Cu N C -169.20(9) 11_665 7_545
N Cu N C -79.20(9) 11_665 .
N Cu N C 100.80(9) 12_655 .
F1 Cu N C -169.20(9) . .
F1 Cu N C 10.80(9) 11_665 .
C N C C 0.0 7_545 15_665
Cu N C C 180.0 . 15_665
